data_4133866
loop_
_publ_author_name
'Ji, Xiaozhou'
'Xie, Haomiao'
'Zhu, Congzhi'
'Zou, Yang'
'Mu, Anthony U.'
'Al-Hashimi, Mohammed'
'Dunbar, Kim R.'
'Fang, Lei'

_publ_section_title
;
 Pauli Paramagnetism of Stable Analogues of Pernigraniline Salt Featuring
 Ladder-Type Constitution.
;
_journal_name_full 'Journal of the American Chemical Society'
_journal_paper_doi 10.1021/jacs.9b12626
_journal_year 2019
_chemical_formula_moiety '2(Cl6 Sb), C64 H84 N2, 2(C H2 Cl2)'
_chemical_formula_sum 'C66 H88 Cl16 N2 Sb2'
_chemical_formula_weight 1720.08
_space_group_crystal_system triclinic
_space_group_IT_number 2
_space_group_name_Hall '-P 1'
_space_group_name_H-M_alt 'P -1'
_atom_sites_solution_hydrogens geom
_audit_creation_date 2018-10-24
_audit_creation_method
;
Olex2 1.2
(compiled 2018.05.29 svn.r3508 for OlexSys, GUI svn.r5506)
;
_cell_angle_alpha 84.5548(12)
_cell_angle_beta 89.4723(12)
_cell_angle_gamma 67.0952(12)
_cell_formula_units_Z 1
_cell_length_a 8.8952(3)
_cell_length_b 11.4019(4)
_cell_length_c 20.5690(7)
_cell_measurement_reflns_used 9498
_cell_measurement_temperature 100.0
_cell_measurement_theta_max 70.082
_cell_measurement_theta_min 4.230
_cell_volume 1912.12(11)
_computing_cell_refinement 'SAINT v8.37A (Bruker, 2015)'
_computing_data_reduction 'SAINT v8.37A (Bruker, 2015)'
_computing_molecular_graphics 'Olex2 (Dolomanov et al., 2009)'
_computing_publication_material 'Olex2 (Dolomanov et al., 2009)'
_computing_structure_refinement 'XL (Sheldrick, 2008)'
_diffrn_ambient_temperature 100.0
_diffrn_measured_fraction_theta_full 0.994
_diffrn_measured_fraction_theta_max 0.992
_diffrn_measurement_device_type 'Bruker APEX-II CCD'
_diffrn_measurement_method '\f and \w scans'
_diffrn_radiation_type CuK\a
_diffrn_radiation_wavelength 1.54178
_diffrn_reflns_av_R_equivalents 0.0401
_diffrn_reflns_av_unetI/netI 0.0240
_diffrn_reflns_Laue_measured_fraction_full 0.994
_diffrn_reflns_Laue_measured_fraction_max 0.992
_diffrn_reflns_limit_h_max 9
_diffrn_reflns_limit_h_min -10
_diffrn_reflns_limit_k_max 13
_diffrn_reflns_limit_k_min -13
_diffrn_reflns_limit_l_max 25
_diffrn_reflns_limit_l_min -25
_diffrn_reflns_number 45841
_diffrn_reflns_point_group_measured_fraction_full 0.994
_diffrn_reflns_point_group_measured_fraction_max 0.992
_diffrn_reflns_theta_full 67.679
_diffrn_reflns_theta_max 70.206
_diffrn_reflns_theta_min 2.159
_diffrn_standards_number 0
_exptl_absorpt_coefficient_mu 11.044
_exptl_absorpt_correction_T_max 0.3841
_exptl_absorpt_correction_T_min 0.1847
_exptl_absorpt_correction_type multi-scan
_exptl_absorpt_process_details
'SADABS-2016/2 (Bruker,2016/2) was used for absorption correction. wR2(int) was 0.1132 before and 0.0637 after correction. The Ratio of minimum to maximum transmission is 0.4809. The \l/2 correction factor is Not present.'
_exptl_crystal_colour red
_exptl_crystal_colour_primary red
_exptl_crystal_density_diffrn 1.494
_exptl_crystal_description needle
_exptl_crystal_F_000 872
_exptl_crystal_size_max 0.499
_exptl_crystal_size_mid 0.128
_exptl_crystal_size_min 0.058
_refine_diff_density_max 1.336
_refine_diff_density_min -1.290
_refine_diff_density_rms 0.084
_refine_ls_extinction_method none
_refine_ls_goodness_of_fit_ref 1.095
_refine_ls_hydrogen_treatment constr
_refine_ls_matrix_type full
_refine_ls_number_parameters 456
_refine_ls_number_reflns 7214
_refine_ls_number_restraints 139
_refine_ls_restrained_S_all 1.094
_refine_ls_R_factor_all 0.0436
_refine_ls_R_factor_gt 0.0403
_refine_ls_shift/su_max 0.001
_refine_ls_shift/su_mean 0.000
_refine_ls_structure_factor_coef Fsqd
_refine_ls_weighting_details 'w=1/[\s^2^(Fo^2^)+(0.0348P)^2^+5.0908P] where P=(Fo^2^+2Fc^2^)/3'
_refine_ls_weighting_scheme calc
_refine_ls_wR_factor_gt 0.0960
_refine_ls_wR_factor_ref 0.0987
_reflns_Friedel_coverage 0.000
_reflns_number_gt 6691
_reflns_number_total 7214
_reflns_threshold_expression 'I > 2\s(I)'
_cod_data_source_file ja9b12626_si_002.cif
_cod_data_source_block memeq
_cod_database_code 4133866
_shelx_shelxl_version_number 2018/3
_shelx_space_group_comment
;
The symmetry employed for this shelxl refinement is uniquely defined
by the following loop, which should always be used as a source of
symmetry information in preference to the above space-group names.
They are only intended as comments.
;
_shelx_estimated_absorpt_t_max 0.567
_shelx_estimated_absorpt_t_min 0.073
_olex2_refinement_description
;
1. Fixed Uiso
 At 1.2 times of:
  All C(H) groups, All C(H,H) groups, All C(H,H,H,H) groups
 At 1.5 times of:
  All C(H,H,H) groups
2. Restrained distances
 C32-C31 = C32A-C31A
 1.54 with sigma of 0.005
 C28A-C27 \\sim C28-C27
 with sigma of 0.005
3. Uiso/Uaniso restraints and constraints
C28 \\sim C29 \\sim C30 \\sim C31 \\sim C32 \\sim C28A \\sim C29A \\sim C30A
\\sim C31A \\sim C32A: within 2A with sigma of 0.005 and sigma for terminal
atoms of 0.01
Uanis(C32A) = Uanis(C31A)
Uanis(C33A) = Uanis(Cl8A)
4. Rigid body (RIGU) restrains
 C28, C29, C30, C31, C32, C28A, C29A, C30A, C31A, C32A
 with sigma for 1-2 distances of 0.005 and sigma for 1-3 distances of 0.005
5. Same fragment restrains
{C28, C29, C30, C31, C32} sigma for 1-2: 0.005, 1-3: 0.04
as
{C28A, C29A, C30A, C31A, C32A}
{Cl7, Cl8, C33} sigma for 1-2: 0.005, 1-3: 0.04
as
{Cl7A, Cl8A, C33A}
6. Others
 Sof(C29A)=Sof(H29C)=Sof(H29D)=Sof(C30A)=Sof(H30C)=Sof(H30D)=Sof(C31A)=
 Sof(H31C)=Sof(H31D)=Sof(C32A)=Sof(H32D)=Sof(H32E)=Sof(H32F)=Sof(Cl7A)=
 Sof(Cl8A)=Sof(C33A)=Sof(H33C)=Sof(H33D)=1-FVAR(1)
 Sof(C29)=Sof(H29A)=Sof(H29B)=Sof(C30)=Sof(H30A)=Sof(H30B)=Sof(C31)=Sof(H31A)=
 Sof(H31B)=Sof(C32)=Sof(H32A)=Sof(H32B)=Sof(H32C)=Sof(Cl7)=Sof(Cl8)=Sof(C33)=
 Sof(H33A)=Sof(H33B)=FVAR(1)
 Sof(H27C)=Sof(H27D)=Sof(C28A)=Sof(H28C)=Sof(H28D)=1-FVAR(2)
 Sof(H27A)=Sof(H27B)=Sof(C28)=Sof(H28A)=Sof(H28B)=FVAR(2)
7.a Secondary CH2 refined with riding coordinates:
 C21(H21A,H21B), C22(H22A,H22B), C23(H23A,H23B), C24(H24A,H24B), C25(H25A,
 H25B), C27(H27A,H27B), C27(H27C,H27D), C28(H28A,H28B), C29(H29A,H29B),
 C30(H30A,H30B), C31(H31A,H31B), C28A(H28C,H28D), C29A(H29C,H29D), C30A(H30C,
 H30D), C31A(H31C,H31D), C33(H33A,H33B), C33A(H33C,H33D)
7.b Aromatic/amide H refined with riding coordinates:
 C2(H2), C3(H3), C4(H4), C5(H5), C10(H10), C13(H13), C16(H16)
7.c Idealised Me refined as rotating group:
 C14(H14A,H14B,H14C), C19(H19A,H19B,H19C), C20(H20A,H20B,H20C), C26(H26A,H26B,
 H26C), C32(H32A,H32B,H32C), C32A(H32D,H32E,H32F)
;
_olex2_submission_special_instructions 'No special instructions were received'

loop_
_space_group_symop_operation_xyz
'x, y, z'
'-x, -y, -z'

loop_
_atom_site_label
_atom_site_type_symbol
_atom_site_fract_x
_atom_site_fract_y
_atom_site_fract_z
_atom_site_U_iso_or_equiv
_atom_site_adp_type
_atom_site_occupancy
_atom_site_site_symmetry_order
_atom_site_calc_flag
_atom_site_refinement_flags_posn
_atom_site_refinement_flags_adp
_atom_site_refinement_flags_occupancy
_atom_site_disorder_assembly
_atom_site_disorder_group
Sb1 Sb 0.90909(3) 0.69187(2) 0.33060(2) 0.02908(8) Uani 1 1 d . . . . .
Cl1 Cl 0.67775(12) 0.85991(11) 0.28049(5) 0.0499(3) Uani 1 1 d . . . . .
Cl2 Cl 0.75621(12) 0.68383(11) 0.42497(5) 0.0419(2) Uani 1 1 d . . . . .
Cl3 Cl 1.13760(11) 0.52270(8) 0.38267(4) 0.03296(19) Uani 1 1 d . . . . .
Cl4 Cl 1.06548(11) 0.70159(9) 0.23732(4) 0.03226(19) Uani 1 1 d . . . . .
Cl5 Cl 0.98952(12) 0.84438(8) 0.37598(4) 0.0358(2) Uani 1 1 d . . . . .
Cl6 Cl 0.83444(13) 0.54185(11) 0.28236(5) 0.0442(2) Uani 1 1 d . . . . .
N1 N 0.4961(3) 0.5376(3) 0.36660(14) 0.0243(6) Uani 1 1 d . . . . .
C1 C 0.7316(5) 0.1620(3) 0.19372(18) 0.0280(7) Uani 1 1 d . . . . .
C2 C 0.8546(5) 0.0415(3) 0.19057(18) 0.0328(8) Uani 1 1 d . . . . .
H2 H 0.919586 -0.004071 0.228233 0.039 Uiso 1 1 calc R . . . .
C3 C 0.8802(6) -0.0107(4) 0.1313(2) 0.0418(10) Uani 1 1 d . . . . .
H3 H 0.964662 -0.092483 0.128229 0.050 Uiso 1 1 calc R . . . .
C4 C 0.7840(6) 0.0548(4) 0.0762(2) 0.0409(10) Uani 1 1 d . . . . .
H4 H 0.803183 0.016941 0.036122 0.049 Uiso 1 1 calc R . . . .
C5 C 0.6600(5) 0.1752(4) 0.0790(2) 0.0374(9) Uani 1 1 d . . . . .
H5 H 0.594253 0.219752 0.041368 0.045 Uiso 1 1 calc R . . . .
C6 C 0.6345(5) 0.2287(3) 0.13802(18) 0.0301(8) Uani 1 1 d . . . . .
C7 C 0.5107(4) 0.3585(3) 0.15258(18) 0.0297(8) Uani 1 1 d . . . . .
C8 C 0.5564(4) 0.3592(3) 0.22333(17) 0.0256(7) Uani 1 1 d . . . . .
C9 C 0.6796(4) 0.2417(3) 0.24755(17) 0.0258(7) Uani 1 1 d . . . . .
C10 C 0.4943(4) 0.4567(3) 0.26270(17) 0.0252(7) Uani 1 1 d . . . . .
H10 H 0.413692 0.537093 0.246260 0.030 Uiso 1 1 calc R . . . .
C11 C 0.5528(4) 0.4351(3) 0.32823(16) 0.0246(7) Uani 1 1 d . . . . .
C12 C 0.6640(4) 0.3145(3) 0.35523(17) 0.0261(7) Uani 1 1 d . . . . .
C13 C 0.7304(4) 0.2190(3) 0.31300(17) 0.0267(7) Uani 1 1 d . . . . .
H13 H 0.810728 0.138156 0.329084 0.032 Uiso 1 1 calc R . . . .
C14 C 0.4246(4) 0.6692(3) 0.33373(17) 0.0268(7) Uani 1 1 d . . . . .
H14A H 0.473919 0.671763 0.291104 0.040 Uiso 1 1 calc GR . . . .
H14B H 0.445872 0.727723 0.360693 0.040 Uiso 1 1 calc GR . . . .
H14C H 0.306451 0.695193 0.327580 0.040 Uiso 1 1 calc GR . . . .
C15 C 0.5024(4) 0.5195(3) 0.43233(16) 0.0239(7) Uani 1 1 d . . . . .
C16 C 0.4086(4) 0.6214(3) 0.46945(17) 0.0251(7) Uani 1 1 d . . . . .
H16 H 0.348967 0.703441 0.447267 0.030 Uiso 1 1 calc R . . . .
C17 C 0.4018(4) 0.6050(3) 0.53528(17) 0.0253(7) Uani 1 1 d . . . . .
C18 C 0.2788(5) 0.7065(3) 0.57321(17) 0.0330(8) Uani 1 1 d . . . . .
C19 C 0.2467(8) 0.8410(4) 0.5423(2) 0.0610(16) Uani 1 1 d . . . . .
H19A H 0.159594 0.903395 0.565379 0.091 Uiso 1 1 calc GR . . . .
H19B H 0.213399 0.848832 0.496257 0.091 Uiso 1 1 calc GR . . . .
H19C H 0.346536 0.857509 0.545277 0.091 Uiso 1 1 calc GR . . . .
C20 C 0.1154(5) 0.6865(5) 0.5698(2) 0.0480(12) Uani 1 1 d . . . . .
H20A H 0.133702 0.598984 0.587488 0.072 Uiso 1 1 calc GR . . . .
H20B H 0.076198 0.700519 0.524215 0.072 Uiso 1 1 calc GR . . . .
H20C H 0.033757 0.747415 0.595520 0.072 Uiso 1 1 calc GR . . . .
C21 C 0.5306(5) 0.4693(3) 0.10900(17) 0.0299(8) Uani 1 1 d . . . . .
H21A H 0.504109 0.463249 0.063127 0.036 Uiso 1 1 calc R . . . .
H21B H 0.450476 0.551387 0.122019 0.036 Uiso 1 1 calc R . . . .
C22 C 0.7004(5) 0.4717(3) 0.11228(16) 0.0286(7) Uani 1 1 d . . . . .
H22A H 0.729394 0.473675 0.158394 0.034 Uiso 1 1 calc R . . . .
H22B H 0.780111 0.391713 0.097019 0.034 Uiso 1 1 calc R . . . .
C23 C 0.7149(5) 0.5848(3) 0.07174(18) 0.0325(8) Uani 1 1 d . . . . .
H23A H 0.633049 0.664798 0.086118 0.039 Uiso 1 1 calc R . . . .
H23B H 0.689142 0.581430 0.025399 0.039 Uiso 1 1 calc R . . . .
C24 C 0.8839(5) 0.5886(3) 0.07678(17) 0.0299(8) Uani 1 1 d . . . . .
H24A H 0.910026 0.590696 0.123227 0.036 Uiso 1 1 calc R . . . .
H24B H 0.965373 0.508904 0.061955 0.036 Uiso 1 1 calc R . . . .
C25 C 0.8996(6) 0.7025(4) 0.0370(2) 0.0390(9) Uani 1 1 d . . . . .
H25A H 0.869832 0.702269 -0.009279 0.047 Uiso 1 1 calc R . . . .
H25B H 0.821093 0.782324 0.052849 0.047 Uiso 1 1 calc R . . . .
C26 C 1.0696(6) 0.7025(4) 0.0406(2) 0.0414(10) Uani 1 1 d . . . . .
H26A H 1.070179 0.780693 0.016508 0.062 Uiso 1 1 calc GR . . . .
H26B H 1.146684 0.627687 0.021182 0.062 Uiso 1 1 calc GR . . . .
H26C H 1.101965 0.698953 0.086359 0.062 Uiso 1 1 calc GR . . . .
C27 C 0.3344(5) 0.3645(4) 0.1466(2) 0.0400(9) Uani 1 1 d D . . . .
H27A H 0.317317 0.342125 0.102744 0.048 Uiso 0.817(15) 1 calc R . P A 1
H27B H 0.256830 0.453539 0.150313 0.048 Uiso 0.817(15) 1 calc R . P A 1
H27C H 0.263123 0.439242 0.168656 0.048 Uiso 0.183(15) 1 calc R . P A 2
H27D H 0.302079 0.383756 0.099665 0.048 Uiso 0.183(15) 1 calc R . P A 2
C28 C 0.2947(7) 0.2742(6) 0.1989(4) 0.0457(14) Uani 0.817(15) 1 d D U P A 1
H28A H 0.392533 0.193501 0.206424 0.055 Uiso 0.817(15) 1 calc R . P A 1
H28B H 0.273308 0.314517 0.240416 0.055 Uiso 0.817(15) 1 calc R . P A 1
C29 C 0.1490(7) 0.2413(6) 0.1821(3) 0.0436(11) Uani 0.696(2) 1 d D U P A 1
H29A H 0.106978 0.212883 0.222777 0.052 Uiso 0.696(2) 1 calc R . P A 1
H29B H 0.060281 0.318506 0.160960 0.052 Uiso 0.696(2) 1 calc R . P A 1
C30 C 0.1999(8) 0.1350(6) 0.1362(3) 0.0440(12) Uani 0.696(2) 1 d D U P A 1
H30A H 0.271074 0.152210 0.102553 0.053 Uiso 0.696(2) 1 calc R . P A 1
H30B H 0.101119 0.136932 0.113494 0.053 Uiso 0.696(2) 1 calc R . P A 1
C31 C 0.2907(9) 0.0010(6) 0.1716(3) 0.0515(15) Uani 0.696(2) 1 d D U P A 1
H31A H 0.216918 -0.018796 0.203024 0.062 Uiso 0.696(2) 1 calc R . P A 1
H31B H 0.385418 0.000515 0.196648 0.062 Uiso 0.696(2) 1 calc R . P A 1
C32 C 0.3512(12) -0.1038(7) 0.1243(4) 0.072(2) Uani 0.696(2) 1 d D U P A 1
H32A H 0.426879 -0.086189 0.093829 0.108 Uiso 0.696(2) 1 calc GR . P A 1
H32B H 0.257768 -0.104699 0.099746 0.108 Uiso 0.696(2) 1 calc GR . P A 1
H32C H 0.407339 -0.187294 0.149239 0.108 Uiso 0.696(2) 1 calc GR . P A 1
C28A C 0.291(3) 0.2504(13) 0.1727(12) 0.0448(19) Uani 0.183(15) 1 d D U P A 2
H28C H 0.239285 0.222180 0.138320 0.054 Uiso 0.183(15) 1 calc R . P A 2
H28D H 0.387915 0.177025 0.191947 0.054 Uiso 0.183(15) 1 calc R . P A 2
C29A C 0.1702(18) 0.3141(12) 0.2248(7) 0.0475(17) Uani 0.304(2) 1 d D U P A 2
H29C H 0.061942 0.367371 0.204080 0.057 Uiso 0.304(2) 1 calc R . P A 2
H29D H 0.209267 0.369734 0.247791 0.057 Uiso 0.304(2) 1 calc R . P A 2
C30A C 0.1569(16) 0.2078(13) 0.2732(7) 0.0491(19) Uani 0.304(2) 1 d D U P A 2
H30C H 0.159872 0.136699 0.248417 0.059 Uiso 0.304(2) 1 calc R . P A 2
H30D H 0.049108 0.241683 0.293675 0.059 Uiso 0.304(2) 1 calc R . P A 2
C31A C 0.2896(15) 0.1532(11) 0.3279(6) 0.0413(18) Uani 0.304(2) 1 d D U P A 2
H31C H 0.393092 0.118868 0.304509 0.050 Uiso 0.304(2) 1 calc R . P A 2
H31D H 0.273290 0.077376 0.348933 0.050 Uiso 0.304(2) 1 calc R . P A 2
C32A C 0.3307(16) 0.2147(11) 0.3854(6) 0.0413(18) Uani 0.304(2) 1 d D U P A 2
H32D H 0.351615 0.289966 0.368417 0.062 Uiso 0.304(2) 1 calc GR . P A 2
H32E H 0.427973 0.152501 0.409447 0.062 Uiso 0.304(2) 1 calc GR . P A 2
H32F H 0.238455 0.240494 0.414727 0.062 Uiso 0.304(2) 1 calc GR . P A 2
Cl7 Cl 0.2566(2) 0.00233(14) 0.36180(8) 0.0492(4) Uani 0.696(2) 1 d D . P A 1
Cl8 Cl 0.3383(3) 0.1521(3) 0.44858(14) 0.0928(9) Uani 0.696(2) 1 d D . P A 1
C33 C 0.4052(11) 0.0579(9) 0.3829(4) 0.073(2) Uani 0.696(2) 1 d D . P A 1
H33A H 0.425290 0.109497 0.344922 0.088 Uiso 0.696(2) 1 calc R . P A 1
H33B H 0.508815 -0.015483 0.395494 0.088 Uiso 0.696(2) 1 calc R . P A 1
Cl7A Cl 0.4431(6) -0.0313(4) 0.0563(2) 0.0601(12) Uani 0.304(2) 1 d D . P A 2
Cl8A Cl 0.3592(6) -0.1461(5) 0.1754(2) 0.0723(14) Uani 0.304(2) 1 d D . P A 2
C33A C 0.4963(19) -0.085(2) 0.1386(5) 0.0723(14) Uani 0.304(2) 1 d D . P A 2
H33C H 0.496373 -0.012791 0.162033 0.087 Uiso 0.304(2) 1 calc R . P A 2
H33D H 0.608075 -0.152145 0.142160 0.087 Uiso 0.304(2) 1 calc R . P A 2

loop_
_atom_site_aniso_label
_atom_site_aniso_U_11
_atom_site_aniso_U_22
_atom_site_aniso_U_33
_atom_site_aniso_U_23
_atom_site_aniso_U_13
_atom_site_aniso_U_12
Sb1 0.02502(13) 0.03497(14) 0.02404(12) -0.00197(9) -0.00147(8) -0.00838(10)
Cl1 0.0262(5) 0.0571(6) 0.0512(6) 0.0155(5) -0.0018(4) -0.0043(4)
Cl2 0.0378(5) 0.0576(6) 0.0306(5) -0.0035(4) 0.0064(4) -0.0193(4)
Cl3 0.0311(5) 0.0321(4) 0.0328(4) 0.0028(3) -0.0061(3) -0.0104(4)
Cl4 0.0299(4) 0.0377(5) 0.0233(4) -0.0003(3) -0.0005(3) -0.0074(4)
Cl5 0.0387(5) 0.0302(4) 0.0350(5) -0.0090(3) 0.0028(4) -0.0086(4)
Cl6 0.0475(6) 0.0615(6) 0.0342(5) -0.0087(4) -0.0041(4) -0.0318(5)
N1 0.0232(14) 0.0187(13) 0.0255(14) -0.0015(11) 0.0054(11) -0.0026(11)
C1 0.0307(19) 0.0222(17) 0.0304(18) -0.0050(14) 0.0022(14) -0.0090(14)
C2 0.041(2) 0.0240(17) 0.0272(18) -0.0044(14) 0.0014(15) -0.0051(16)
C3 0.054(3) 0.0234(19) 0.036(2) -0.0078(16) 0.0028(18) -0.0018(17)
C4 0.059(3) 0.0284(19) 0.031(2) -0.0094(16) -0.0025(18) -0.0109(18)
C5 0.046(2) 0.0283(19) 0.036(2) -0.0081(16) -0.0095(17) -0.0116(17)
C6 0.0304(19) 0.0258(18) 0.0349(19) -0.0074(15) -0.0034(15) -0.0109(15)
C7 0.0268(19) 0.0279(18) 0.0316(19) -0.0085(14) -0.0050(14) -0.0062(15)
C8 0.0231(17) 0.0238(17) 0.0291(17) -0.0052(13) 0.0004(13) -0.0079(13)
C9 0.0258(18) 0.0216(16) 0.0294(17) -0.0055(13) 0.0048(14) -0.0080(14)
C10 0.0218(17) 0.0216(16) 0.0281(17) -0.0025(13) 0.0009(13) -0.0041(13)
C11 0.0235(17) 0.0198(16) 0.0252(16) -0.0029(13) 0.0041(13) -0.0025(13)
C12 0.0271(18) 0.0232(17) 0.0247(17) -0.0020(13) 0.0065(13) -0.0064(14)
C13 0.0275(18) 0.0198(16) 0.0282(17) -0.0013(13) 0.0041(14) -0.0046(13)
C14 0.0276(18) 0.0195(16) 0.0273(17) 0.0010(13) 0.0019(14) -0.0034(13)
C15 0.0234(17) 0.0212(16) 0.0233(16) -0.0020(13) 0.0040(13) -0.0048(13)
C16 0.0251(18) 0.0196(15) 0.0264(17) -0.0017(13) 0.0026(13) -0.0043(13)
C17 0.0250(18) 0.0193(16) 0.0267(17) -0.0025(13) 0.0050(13) -0.0033(13)
C18 0.041(2) 0.0214(17) 0.0220(17) 0.0000(13) 0.0067(15) 0.0032(15)
C19 0.104(4) 0.022(2) 0.032(2) -0.0035(17) 0.015(2) 0.003(2)
C20 0.024(2) 0.073(3) 0.027(2) -0.0056(19) -0.0028(15) 0.003(2)
C21 0.0311(19) 0.0265(18) 0.0278(17) -0.0063(14) -0.0082(14) -0.0058(15)
C22 0.035(2) 0.0267(18) 0.0202(16) -0.0025(13) -0.0044(14) -0.0075(15)
C23 0.041(2) 0.0247(18) 0.0287(18) -0.0033(14) -0.0059(15) -0.0089(16)
C24 0.041(2) 0.0261(17) 0.0207(16) -0.0035(13) 0.0000(14) -0.0107(15)
C25 0.054(3) 0.0287(19) 0.035(2) -0.0003(16) -0.0019(18) -0.0169(18)
C26 0.058(3) 0.032(2) 0.038(2) -0.0093(17) 0.0123(19) -0.0211(19)
C27 0.026(2) 0.037(2) 0.055(3) -0.0088(18) -0.0119(17) -0.0095(16)
C28 0.035(2) 0.039(2) 0.066(3) -0.002(2) -0.011(2) -0.0186(18)
C29 0.032(2) 0.041(2) 0.057(3) 0.002(2) -0.008(2) -0.0153(18)
C30 0.042(2) 0.044(2) 0.048(3) 0.001(2) -0.011(2) -0.020(2)
C31 0.054(3) 0.048(3) 0.047(3) -0.002(2) -0.007(3) -0.015(3)
C32 0.088(6) 0.057(4) 0.066(5) -0.013(4) 0.008(4) -0.022(4)
C28A 0.037(3) 0.041(3) 0.058(3) -0.002(3) -0.009(3) -0.017(3)
C29A 0.037(3) 0.042(3) 0.062(3) 0.002(3) -0.004(3) -0.015(3)
C30A 0.038(3) 0.039(3) 0.066(4) 0.003(3) 0.003(3) -0.013(3)
C31A 0.032(4) 0.022(3) 0.072(4) 0.005(3) 0.008(3) -0.015(3)
C32A 0.032(4) 0.022(3) 0.072(4) 0.005(3) 0.008(3) -0.015(3)
Cl7 0.0518(9) 0.0369(8) 0.0578(9) -0.0168(7) 0.0025(7) -0.0134(7)
Cl8 0.0539(12) 0.1027(18) 0.118(2) -0.0714(16) -0.0045(12) -0.0123(11)
C33 0.080(6) 0.073(6) 0.074(6) -0.039(5) 0.016(5) -0.030(5)
Cl7A 0.073(3) 0.058(2) 0.052(2) 0.0038(17) -0.0259(19) -0.030(2)
Cl8A 0.061(3) 0.087(3) 0.056(3) 0.010(2) -0.012(2) -0.018(2)
C33A 0.061(3) 0.087(3) 0.056(3) 0.010(2) -0.012(2) -0.018(2)

loop_
_atom_type_symbol
_atom_type_description
_atom_type_scat_dispersion_real
_atom_type_scat_dispersion_imag
_atom_type_scat_source
C C 0.0181 0.0091 'International Tables Vol C Tables 4.2.6.8 and 6.1.1.4'
H H 0.0000 0.0000 'International Tables Vol C Tables 4.2.6.8 and 6.1.1.4'
Cl Cl 0.3639 0.7018 'International Tables Vol C Tables 4.2.6.8 and 6.1.1.4'
N N 0.0311 0.0180 'International Tables Vol C Tables 4.2.6.8 and 6.1.1.4'
Sb Sb -0.0562 5.8946 'International Tables Vol C Tables 4.2.6.8 and 6.1.1.4'

loop_
_geom_angle_atom_site_label_1
_geom_angle_atom_site_label_2
_geom_angle_atom_site_label_3
_geom_angle
_geom_angle_site_symmetry_1
_geom_angle_site_symmetry_3
Cl1 Sb1 Cl2 89.80(4) . .
Cl1 Sb1 Cl3 178.78(4) . .
Cl1 Sb1 Cl4 90.62(3) . .
Cl1 Sb1 Cl5 89.87(4) . .
Cl1 Sb1 Cl6 90.01(4) . .
Cl2 Sb1 Cl4 178.82(3) . .
Cl2 Sb1 Cl5 89.53(3) . .
Cl3 Sb1 Cl2 89.00(3) . .
Cl3 Sb1 Cl4 90.59(3) . .
Cl3 Sb1 Cl5 90.32(3) . .
Cl4 Sb1 Cl5 89.38(3) . .
Cl6 Sb1 Cl2 92.48(4) . .
Cl6 Sb1 Cl3 89.85(4) . .
Cl6 Sb1 Cl4 88.61(3) . .
Cl6 Sb1 Cl5 177.98(4) . .
C11 N1 C14 118.7(3) . .
C15 N1 C11 121.8(3) . .
C15 N1 C14 119.5(3) . .
C2 C1 C6 120.6(3) . .
C2 C1 C9 131.1(3) . .
C6 C1 C9 108.3(3) . .
C1 C2 H2 120.7 . .
C3 C2 C1 118.5(4) . .
C3 C2 H2 120.7 . .
C2 C3 H3 119.5 . .
C2 C3 C4 121.0(4) . .
C4 C3 H3 119.5 . .
C3 C4 H4 119.6 . .
C3 C4 C5 120.8(4) . .
C5 C4 H4 119.6 . .
C4 C5 H5 120.7 . .
C6 C5 C4 118.6(4) . .
C6 C5 H5 120.7 . .
C1 C6 C7 111.5(3) . .
C5 C6 C1 120.4(3) . .
C5 C6 C7 128.1(3) . .
C6 C7 C21 112.2(3) . .
C6 C7 C27 111.0(3) . .
C8 C7 C6 100.6(3) . .
C8 C7 C21 111.3(3) . .
C8 C7 C27 110.4(3) . .
C21 C7 C27 111.0(3) . .
C9 C8 C7 111.5(3) . .
C10 C8 C7 128.2(3) . .
C10 C8 C9 120.3(3) . .
C8 C9 C1 108.0(3) . .
C13 C9 C1 131.4(3) . .
C13 C9 C8 120.6(3) . .
C8 C10 H10 120.7 . .
C8 C10 C11 118.6(3) . .
C11 C10 H10 120.7 . .
N1 C11 C10 118.0(3) . .
N1 C11 C12 120.0(3) . .
C12 C11 C10 122.0(3) . .
C11 C12 C18 120.6(3) . 2_666
C13 C12 C11 117.7(3) . .
C13 C12 C18 121.5(3) . 2_666
C9 C13 C12 120.4(3) . .
C9 C13 H13 119.8 . .
C12 C13 H13 119.8 . .
N1 C14 H14A 109.5 . .
N1 C14 H14B 109.5 . .
N1 C14 H14C 109.5 . .
H14A C14 H14B 109.5 . .
H14A C14 H14C 109.5 . .
H14B C14 H14C 109.5 . .
N1 C15 C16 120.1(3) . .
N1 C15 C17 119.6(3) . 2_666
C16 C15 C17 120.2(3) . 2_666
C15 C16 H16 118.9 . .
C17 C16 C15 122.1(3) . .
C17 C16 H16 118.9 . .
C15 C17 C18 120.1(3) 2_666 .
C16 C17 C15 117.6(3) . 2_666
C16 C17 C18 121.6(3) . .
C12 C18 C20 108.3(3) 2_666 .
C17 C18 C12 109.6(3) . 2_666
C17 C18 C19 111.7(3) . .
C17 C18 C20 106.6(3) . .
C19 C18 C12 112.6(3) . 2_666
C19 C18 C20 107.7(4) . .
C18 C19 H19A 109.5 . .
C18 C19 H19B 109.5 . .
C18 C19 H19C 109.5 . .
H19A C19 H19B 109.5 . .
H19A C19 H19C 109.5 . .
H19B C19 H19C 109.5 . .
C18 C20 H20A 109.5 . .
C18 C20 H20B 109.5 . .
C18 C20 H20C 109.5 . .
H20A C20 H20B 109.5 . .
H20A C20 H20C 109.5 . .
H20B C20 H20C 109.5 . .
C7 C21 H21A 108.6 . .
C7 C21 H21B 108.6 . .
H21A C21 H21B 107.6 . .
C22 C21 C7 114.6(3) . .
C22 C21 H21A 108.6 . .
C22 C21 H21B 108.6 . .
C21 C22 H22A 108.8 . .
C21 C22 H22B 108.8 . .
H22A C22 H22B 107.7 . .
C23 C22 C21 113.7(3) . .
C23 C22 H22A 108.8 . .
C23 C22 H22B 108.8 . .
C22 C23 H23A 108.9 . .
C22 C23 H23B 108.9 . .
C22 C23 C24 113.4(3) . .
H23A C23 H23B 107.7 . .
C24 C23 H23A 108.9 . .
C24 C23 H23B 108.9 . .
C23 C24 H24A 108.8 . .
C23 C24 H24B 108.8 . .
H24A C24 H24B 107.7 . .
C25 C24 C23 113.9(3) . .
C25 C24 H24A 108.8 . .
C25 C24 H24B 108.8 . .
C24 C25 H25A 108.9 . .
C24 C25 H25B 108.9 . .
H25A C25 H25B 107.7 . .
C26 C25 C24 113.3(3) . .
C26 C25 H25A 108.9 . .
C26 C25 H25B 108.9 . .
C25 C26 H26A 109.5 . .
C25 C26 H26B 109.5 . .
C25 C26 H26C 109.5 . .
H26A C26 H26B 109.5 . .
H26A C26 H26C 109.5 . .
H26B C26 H26C 109.5 . .
C7 C27 H27A 108.8 . .
C7 C27 H27B 108.8 . .
C7 C27 H27C 107.0 . .
C7 C27 H27D 107.0 . .
C7 C27 C28 113.9(3) . .
H27A C27 H27B 107.7 . .
H27C C27 H27D 106.7 . .
C28 C27 H27A 108.8 . .
C28 C27 H27B 108.8 . .
C28A C27 C7 121.3(11) . .
C28A C27 H27C 107.0 . .
C28A C27 H27D 107.0 . .
C27 C28 H28A 108.4 . .
C27 C28 H28B 108.4 . .
H28A C28 H28B 107.4 . .
C29 C28 C27 115.6(5) . .
C29 C28 H28A 108.4 . .
C29 C28 H28B 108.4 . .
C28 C29 H29A 109.6 . .
C28 C29 H29B 109.6 . .
H29A C29 H29B 108.1 . .
C30 C29 C28 110.5(5) . .
C30 C29 H29A 109.6 . .
C30 C29 H29B 109.6 . .
C29 C30 H30A 108.9 . .
C29 C30 H30B 108.9 . .
C29 C30 C31 113.2(5) . .
H30A C30 H30B 107.7 . .
C31 C30 H30A 108.9 . .
C31 C30 H30B 108.9 . .
C30 C31 H31A 109.1 . .
C30 C31 H31B 109.1 . .
C30 C31 C32 112.7(6) . .
H31A C31 H31B 107.8 . .
C32 C31 H31A 109.1 . .
C32 C31 H31B 109.1 . .
C31 C32 H32A 109.5 . .
C31 C32 H32B 109.5 . .
C31 C32 H32C 109.5 . .
H32A C32 H32B 109.5 . .
H32A C32 H32C 109.5 . .
H32B C32 H32C 109.5 . .
C27 C28A H28C 112.0 . .
C27 C28A H28D 112.0 . .
H28C C28A H28D 109.6 . .
C29A C28A C27 99.1(8) . .
C29A C28A H28C 112.0 . .
C29A C28A H28D 112.0 . .
C28A C29A H29C 110.1 . .
C28A C29A H29D 110.1 . .
C28A C29A C30A 107.9(11) . .
H29C C29A H29D 108.4 . .
C30A C29A H29C 110.1 . .
C30A C29A H29D 110.1 . .
C29A C30A H30C 108.3 . .
C29A C30A H30D 108.3 . .
C29A C30A C31A 115.9(10) . .
H30C C30A H30D 107.4 . .
C31A C30A H30C 108.3 . .
C31A C30A H30D 108.3 . .
C30A C31A H31C 104.3 . .
C30A C31A H31D 104.3 . .
C30A C31A C32A 131.7(11) . .
H31C C31A H31D 105.6 . .
C32A C31A H31C 104.3 . .
C32A C31A H31D 104.3 . .
C31A C32A H32D 109.5 . .
C31A C32A H32E 109.5 . .
C31A C32A H32F 109.5 . .
H32D C32A H32E 109.5 . .
H32D C32A H32F 109.5 . .
H32E C32A H32F 109.5 . .
Cl7 C33 Cl8 109.5(5) . .
Cl7 C33 H33A 109.8 . .
Cl7 C33 H33B 109.8 . .
Cl8 C33 H33A 109.8 . .
Cl8 C33 H33B 109.8 . .
H33A C33 H33B 108.2 . .
Cl7A C33A Cl8A 111.3(6) . .
Cl7A C33A H33C 109.4 . .
Cl7A C33A H33D 109.4 . .
Cl8A C33A H33C 109.4 . .
Cl8A C33A H33D 109.4 . .
H33C C33A H33D 108.0 . .

loop_
_geom_bond_atom_site_label_1
_geom_bond_atom_site_label_2
_geom_bond_distance
_geom_bond_site_symmetry_2
Sb1 Cl1 2.3586(10) .
Sb1 Cl2 2.3749(9) .
Sb1 Cl3 2.3655(9) .
Sb1 Cl4 2.3790(9) .
Sb1 Cl5 2.3865(9) .
Sb1 Cl6 2.3600(10) .
N1 C11 1.397(4) .
N1 C14 1.478(4) .
N1 C15 1.346(4) .
C1 C2 1.391(5) .
C1 C6 1.407(5) .
C1 C9 1.456(5) .
C2 H2 0.9500 .
C2 C3 1.386(5) .
C3 H3 0.9500 .
C3 C4 1.390(6) .
C4 H4 0.9500 .
C4 C5 1.393(6) .
C5 H5 0.9500 .
C5 C6 1.387(5) .
C6 C7 1.517(5) .
C7 C8 1.516(5) .
C7 C21 1.545(5) .
C7 C27 1.549(5) .
C8 C9 1.409(5) .
C8 C10 1.372(5) .
C9 C13 1.392(5) .
C10 H10 0.9500 .
C10 C11 1.414(5) .
C11 C12 1.409(5) .
C12 C13 1.400(5) .
C12 C18 1.528(5) 2_666
C13 H13 0.9500 .
C14 H14A 0.9800 .
C14 H14B 0.9800 .
C14 H14C 0.9800 .
C15 C16 1.425(5) .
C15 C17 1.440(5) 2_666
C16 H16 0.9500 .
C16 C17 1.353(5) .
C17 C18 1.521(5) .
C18 C19 1.523(5) .
C18 C20 1.559(6) .
C19 H19A 0.9800 .
C19 H19B 0.9800 .
C19 H19C 0.9800 .
C20 H20A 0.9800 .
C20 H20B 0.9800 .
C20 H20C 0.9800 .
C21 H21A 0.9900 .
C21 H21B 0.9900 .
C21 C22 1.523(5) .
C22 H22A 0.9900 .
C22 H22B 0.9900 .
C22 C23 1.516(5) .
C23 H23A 0.9900 .
C23 H23B 0.9900 .
C23 C24 1.525(6) .
C24 H24A 0.9900 .
C24 H24B 0.9900 .
C24 C25 1.522(5) .
C25 H25A 0.9900 .
C25 H25B 0.9900 .
C25 C26 1.515(6) .
C26 H26A 0.9800 .
C26 H26B 0.9800 .
C26 H26C 0.9800 .
C27 H27A 0.9900 .
C27 H27B 0.9900 .
C27 H27C 0.9900 .
C27 H27D 0.9900 .
C27 C28 1.551(7) .
C27 C28A 1.543(8) .
C28 H28A 0.9900 .
C28 H28B 0.9900 .
C28 C29 1.534(7) .
C29 H29A 0.9900 .
C29 H29B 0.9900 .
C29 C30 1.533(8) .
C30 H30A 0.9900 .
C30 H30B 0.9900 .
C30 C31 1.535(8) .
C31 H31A 0.9900 .
C31 H31B 0.9900 .
C31 C32 1.541(4) .
C32 H32A 0.9800 .
C32 H32B 0.9800 .
C32 H32C 0.9800 .
C28A H28C 0.9900 .
C28A H28D 0.9900 .
C28A C29A 1.534(8) .
C29A H29C 0.9900 .
C29A H29D 0.9900 .
C29A C30A 1.535(9) .
C30A H30C 0.9900 .
C30A H30D 0.9900 .
C30A C31A 1.538(9) .
C31A H31C 0.9900 .
C31A H31D 0.9900 .
C31A C32A 1.545(4) .
C32A H32D 0.9800 .
C32A H32E 0.9800 .
C32A H32F 0.9800 .
Cl7 C33 1.747(8) .
Cl8 C33 1.760(7) .
C33 H33A 0.9900 .
C33 H33B 0.9900 .
Cl7A C33A 1.747(9) .
Cl8A C33A 1.760(9) .
C33A H33C 0.9900 .
C33A H33D 0.9900 .

loop_
_geom_torsion_atom_site_label_1
_geom_torsion_atom_site_label_2
_geom_torsion_atom_site_label_3
_geom_torsion_atom_site_label_4
_geom_torsion
_geom_torsion_site_symmetry_1
_geom_torsion_site_symmetry_4
N1 C11 C12 C13 -173.2(3) . .
N1 C11 C12 C18 1.2(5) . 2_666
N1 C15 C16 C17 175.1(3) . .
C1 C2 C3 C4 -0.8(7) . .
C1 C6 C7 C8 2.7(4) . .
C1 C6 C7 C21 121.0(3) . .
C1 C6 C7 C27 -114.2(4) . .
C1 C9 C13 C12 177.7(4) . .
C2 C1 C6 C5 0.0(6) . .
C2 C1 C6 C7 -179.1(3) . .
C2 C1 C9 C8 175.9(4) . .
C2 C1 C9 C13 -4.1(7) . .
C2 C3 C4 C5 0.5(7) . .
C3 C4 C5 C6 0.2(7) . .
C4 C5 C6 C1 -0.4(6) . .
C4 C5 C6 C7 178.5(4) . .
C5 C6 C7 C8 -176.3(4) . .
C5 C6 C7 C21 -57.9(5) . .
C5 C6 C7 C27 66.8(5) . .
C6 C1 C2 C3 0.6(6) . .
C6 C1 C9 C8 -2.9(4) . .
C6 C1 C9 C13 177.0(4) . .
C6 C7 C8 C9 -4.6(4) . .
C6 C7 C8 C10 174.9(4) . .
C6 C7 C21 C22 -55.8(4) . .
C6 C7 C27 C28 66.3(5) . .
C6 C7 C27 C28A 40.9(10) . .
C7 C8 C9 C1 4.8(4) . .
C7 C8 C9 C13 -175.1(3) . .
C7 C8 C10 C11 178.6(3) . .
C7 C21 C22 C23 -177.2(3) . .
C7 C27 C28 C29 -159.8(5) . .
C7 C27 C28A C29A 117.5(13) . .
C8 C7 C21 C22 56.0(4) . .
C8 C7 C27 C28 -44.3(5) . .
C8 C7 C27 C28A -69.7(10) . .
C8 C9 C13 C12 -2.3(5) . .
C8 C10 C11 N1 176.1(3) . .
C8 C10 C11 C12 -4.4(5) . .
C9 C1 C2 C3 -178.1(4) . .
C9 C1 C6 C5 179.0(4) . .
C9 C1 C6 C7 -0.1(4) . .
C9 C8 C10 C11 -2.0(5) . .
C10 C8 C9 C1 -174.7(3) . .
C10 C8 C9 C13 5.3(5) . .
C10 C11 C12 C13 7.2(5) . .
C10 C11 C12 C18 -178.4(3) . 2_666
C11 N1 C15 C16 -164.3(3) . .
C11 N1 C15 C17 12.8(5) . 2_666
C11 C12 C13 C9 -3.8(5) . .
C14 N1 C11 C10 -19.8(5) . .
C14 N1 C11 C12 160.6(3) . .
C14 N1 C15 C16 14.5(5) . .
C14 N1 C15 C17 -168.4(3) . 2_666
C15 N1 C11 C10 159.0(3) . .
C15 N1 C11 C12 -20.6(5) . .
C15 C16 C17 C15 2.0(6) . 2_666
C15 C16 C17 C18 -168.9(3) . .
C15 C17 C18 C12 29.3(5) 2_666 2_666
C15 C17 C18 C19 154.8(4) 2_666 .
C15 C17 C18 C20 -87.8(4) 2_666 .
C16 C17 C18 C12 -160.2(3) . 2_666
C16 C17 C18 C19 -34.6(6) . .
C16 C17 C18 C20 82.8(4) . .
C17 C15 C16 C17 -2.0(6) 2_666 .
C18 C12 C13 C9 -178.2(3) 2_666 .
C21 C7 C8 C9 -123.6(3) . .
C21 C7 C8 C10 55.9(5) . .
C21 C7 C27 C28 -168.2(4) . .
C21 C7 C27 C28A 166.4(10) . .
C21 C22 C23 C24 178.4(3) . .
C22 C23 C24 C25 -179.3(3) . .
C23 C24 C25 C26 -178.0(3) . .
C27 C7 C8 C9 112.7(3) . .
C27 C7 C8 C10 -67.8(5) . .
C27 C7 C21 C22 179.4(3) . .
C27 C28 C29 C30 80.6(7) . .
C27 C28A C29A C30A -160.1(14) . .
C28 C29 C30 C31 79.1(7) . .
C29 C30 C31 C32 -176.2(6) . .
C28A C29A C30A C31A 83.6(19) . .
C29A C30A C31A C32A 65.0(19) . .
